data_7134269
loop_
_publ_author_name
'Valvi, Mangesh Biramya'
'Badhani, Gaurav'
'More, Karan Prakash'
'Adimurthy, Subbarayappa'

_publ_section_title
;
 Br&#xf8;nsted acid-mediated mono- and di-substitution of quinoxalines
 with indoles: a pathway to indolocarbazole-quinoxaline scaffolds.
;
_journal_issue 24
_journal_name_full 'Chemical communications (Cambridge, England)'
_journal_page_first 4698
_journal_page_last 4701
_journal_paper_doi 10.1039/d4cc06606e
_journal_volume 61
_journal_year 2025
_chemical_formula_moiety 'C23 H17 N3 O'
_chemical_formula_sum 'C23 H17 N3 O'
_chemical_formula_weight 351.39
_space_group_crystal_system orthorhombic
_space_group_IT_number 19
_space_group_name_Hall 'P 2ac 2ab'
_space_group_name_H-M_alt 'P 21 21 21'
_atom_sites_solution_hydrogens geom
_audit_block_doi 10.5517/ccdc.csd.cc2lwxxb
_audit_creation_date 2024-12-10
_audit_creation_method
;
Olex2 1.2
(compiled 2018.05.29 svn.r3508 for OlexSys, GUI svn.r5506)
;
_audit_update_record
;
2024-12-13 deposited with the CCDC.	2025-02-18 downloaded from the CCDC.
;
_cell_angle_alpha 90
_cell_angle_beta 90
_cell_angle_gamma 90
_cell_formula_units_Z 4
_cell_length_a 9.6588(4)
_cell_length_b 13.5399(5)
_cell_length_c 14.1363(5)
_cell_measurement_reflns_used 9769
_cell_measurement_temperature 298(2)
_cell_measurement_theta_max 28.785
_cell_measurement_theta_min 2.964
_cell_volume 1848.73(12)
_computing_cell_refinement 'SAINT V8.40B (?, 2016)'
_computing_data_reduction 'SAINT V8.40B (?, 2016)'
_computing_molecular_graphics 'Olex2 (Dolomanov et al., 2009)'
_computing_publication_material 'Olex2 (Dolomanov et al., 2009)'
_computing_structure_refinement 'ShelXL (Sheldrick, 2015)'
_computing_structure_solution 'SHELXT 2018/2 (Sheldrick, 2018)'
_diffrn_ambient_temperature 298
_diffrn_measured_fraction_theta_full 1.000
_diffrn_measured_fraction_theta_max 1.000
_diffrn_measurement_device_type 'Bruker D8 QUEST'
_diffrn_radiation_type MoK\a
_diffrn_radiation_wavelength 0.71073
_diffrn_reflns_av_R_equivalents 0.1160
_diffrn_reflns_av_unetI/netI 0.0409
_diffrn_reflns_Laue_measured_fraction_full 1.000
_diffrn_reflns_Laue_measured_fraction_max 1.000
_diffrn_reflns_limit_h_max 14
_diffrn_reflns_limit_h_min -14
_diffrn_reflns_limit_k_max 20
_diffrn_reflns_limit_k_min -20
_diffrn_reflns_limit_l_max 21
_diffrn_reflns_limit_l_min -21
_diffrn_reflns_number 165909
_diffrn_reflns_point_group_measured_fraction_full 1.000
_diffrn_reflns_point_group_measured_fraction_max 0.999
_diffrn_reflns_theta_full 25.242
_diffrn_reflns_theta_max 33.243
_diffrn_reflns_theta_min 2.083
_exptl_absorpt_coefficient_mu 0.079
_exptl_absorpt_correction_T_max 0.7465
_exptl_absorpt_correction_T_min 0.6075
_exptl_absorpt_correction_type multi-scan
_exptl_absorpt_process_details
'SADABS-2016/2 (Bruker,2016/2) was used for absorption correction. wR2(int) was 0.1176 before and 0.0938 after correction. The Ratio of minimum to maximum transmission is 0.8138. The \l/2 correction factor is Not present.'
_exptl_crystal_colour red
_exptl_crystal_colour_primary red
_exptl_crystal_density_diffrn 1.262
_exptl_crystal_description block
_exptl_crystal_F_000 736
_exptl_crystal_size_max 0.29
_exptl_crystal_size_mid 0.2
_exptl_crystal_size_min 0.06
_refine_diff_density_max 0.156
_refine_diff_density_min -0.225
_refine_diff_density_rms 0.044
_refine_ls_abs_structure_details
;
 Flack x determined using 1780 quotients [(I+)-(I-)]/[(I+)+(I-)]
 (Parsons, Flack and Wagner, Acta Cryst. B69 (2013) 249-259).
;
_refine_ls_abs_structure_Flack 0.1(5)
_refine_ls_extinction_method none
_refine_ls_goodness_of_fit_ref 1.071
_refine_ls_hydrogen_treatment constr
_refine_ls_matrix_type full
_refine_ls_number_parameters 244
_refine_ls_number_reflns 7107
_refine_ls_number_restraints 0
_refine_ls_restrained_S_all 1.071
_refine_ls_R_factor_all 0.0919
_refine_ls_R_factor_gt 0.0447
_refine_ls_shift/su_max 0.000
_refine_ls_shift/su_mean 0.000
_refine_ls_structure_factor_coef Fsqd
_refine_ls_weighting_details 'w=1/[\s^2^(Fo^2^)+(0.0471P)^2^+0.3084P] where P=(Fo^2^+2Fc^2^)/3'
_refine_ls_weighting_scheme calc
_refine_ls_wR_factor_gt 0.1004
_refine_ls_wR_factor_ref 0.1301
_reflns_Friedel_coverage 0.791
_reflns_Friedel_fraction_full 1.000
_reflns_Friedel_fraction_max 0.999
_reflns_number_gt 4796
_reflns_number_total 7107
_reflns_threshold_expression 'I > 2\s(I)'
_cod_data_source_file d4cc06606e2.cif
_cod_data_source_block kpm_112b_0m_a
_cod_depositor_comments 'Adding full bibliography for 7134269--7134270.cif.'
_cod_database_code 7134269
_shelx_shelxl_version_number 2018/3
_shelx_space_group_comment
;
The symmetry employed for this shelxl refinement is uniquely defined
by the following loop, which should always be used as a source of
symmetry information in preference to the above space-group names.
They are only intended as comments.
;
_shelx_estimated_absorpt_t_max 0.995
_shelx_estimated_absorpt_t_min 0.977
_olex2_refinement_description
;
1. Fixed Uiso
 At 1.2 times of:
  All C(H) groups, All C(H,H) groups, All N(H) groups
2.a Secondary CH2 refined with riding coordinates:
 C5(H5A,H5B)
2.b Aromatic/amide H refined with riding coordinates:
 N3(H3), C1(H1), C2(H2), C3(H3A), C11(H11), C13(H13), C14(H14), C15(H15),
 C16(H16), C17(H17), C18(H18), C19(H19), C20(H20), C21(H21), C23(H23)
;
_olex2_submission_special_instructions 'No special instructions were received'

loop_
_space_group_symop_operation_xyz
'x, y, z'
'x+1/2, -y+1/2, -z'
'-x, y+1/2, -z+1/2'
'-x+1/2, -y, z+1/2'

loop_
_atom_site_label
_atom_site_type_symbol
_atom_site_fract_x
_atom_site_fract_y
_atom_site_fract_z
_atom_site_U_iso_or_equiv
_atom_site_adp_type
_atom_site_occupancy
_atom_site_site_symmetry_order
_atom_site_calc_flag
_atom_site_refinement_flags_posn
_atom_site_refinement_flags_adp
_atom_site_refinement_flags_occupancy
_atom_site_disorder_assembly
_atom_site_disorder_group
O1 O 0.55648(19) 0.61760(11) 0.39849(10) 0.0496(4) Uani 1 1 d . . . . .
N1 N 0.1979(2) 0.60365(13) 0.93138(12) 0.0447(4) Uani 1 1 d . . . . .
N2 N 0.36174(18) 0.74049(12) 0.83099(11) 0.0384(4) Uani 1 1 d . . . . .
N3 N 0.39546(18) 0.55573(12) 0.55802(11) 0.0386(4) Uani 1 1 d . . . . .
H3 H 0.384651 0.513438 0.513237 0.046 Uiso 1 1 calc R . . . .
C1 C 0.5917(4) 0.4576(3) 0.0871(2) 0.0827(10) Uani 1 1 d . . . . .
H1 H 0.581806 0.413847 0.036785 0.099 Uiso 1 1 calc R . . . .
C2 C 0.5099(4) 0.5387(3) 0.0927(2) 0.0902(11) Uani 1 1 d . . . . .
H2 H 0.445479 0.550933 0.045241 0.108 Uiso 1 1 calc R . . . .
C3 C 0.5210(3) 0.6036(3) 0.1680(2) 0.0731(8) Uani 1 1 d . . . . .
H3A H 0.463371 0.658505 0.171224 0.088 Uiso 1 1 calc R . . . .
C4 C 0.6168(3) 0.58711(18) 0.23804(16) 0.0536(6) Uani 1 1 d . . . . .
C5 C 0.6317(3) 0.6567(2) 0.31914(18) 0.0656(8) Uani 1 1 d . . . . .
H5A H 0.728743 0.664135 0.335424 0.079 Uiso 1 1 calc R . . . .
H5B H 0.595411 0.721047 0.302093 0.079 Uiso 1 1 calc R . . . .
C6 C 0.5601(2) 0.67228(15) 0.47972(14) 0.0413(4) Uani 1 1 d . . . . .
C7 C 0.4780(2) 0.63857(14) 0.55433(13) 0.0356(4) Uani 1 1 d . . . . .
C8 C 0.4682(2) 0.68900(14) 0.64111(13) 0.0356(4) Uani 1 1 d . . . . .
C9 C 0.3742(2) 0.63149(14) 0.69858(13) 0.0357(4) Uani 1 1 d . . . . .
C10 C 0.3263(2) 0.65475(14) 0.79357(13) 0.0355(4) Uani 1 1 d . . . . .
C11 C 0.2419(3) 0.58733(15) 0.84559(15) 0.0446(5) Uani 1 1 d . . . . .
H11 H 0.216763 0.528344 0.816577 0.053 Uiso 1 1 calc R . . . .
C12 C 0.2349(2) 0.69223(15) 0.97145(14) 0.0386(4) Uani 1 1 d . . . . .
C13 C 0.1917(3) 0.71546(17) 1.06407(15) 0.0497(5) Uani 1 1 d . . . . .
H13 H 0.137801 0.670968 1.098095 0.060 Uiso 1 1 calc R . . . .
C14 C 0.2290(3) 0.8031(2) 1.10354(17) 0.0593(6) Uani 1 1 d . . . . .
H14 H 0.201857 0.817772 1.165081 0.071 Uiso 1 1 calc R . . . .
C15 C 0.7027(3) 0.5061(2) 0.23018(18) 0.0657(7) Uani 1 1 d . . . . .
H15 H 0.770998 0.495410 0.275442 0.079 Uiso 1 1 calc R . . . .
C16 C 0.6883(4) 0.4401(2) 0.1552(2) 0.0786(9) Uani 1 1 d . . . . .
H16 H 0.744463 0.384450 0.151722 0.094 Uiso 1 1 calc R . . . .
C17 C 0.5450(3) 0.77535(16) 0.65447(16) 0.0466(5) Uani 1 1 d . . . . .
H17 H 0.539745 0.810429 0.710919 0.056 Uiso 1 1 calc R . . . .
C18 C 0.6285(3) 0.80694(18) 0.58173(18) 0.0569(6) Uani 1 1 d . . . . .
H18 H 0.681421 0.863594 0.590359 0.068 Uiso 1 1 calc R . . . .
C19 C 0.6368(3) 0.75683(18) 0.49477(17) 0.0540(6) Uani 1 1 d . . . . .
H19 H 0.694308 0.780754 0.447219 0.065 Uiso 1 1 calc R . . . .
C20 C 0.3080(3) 0.87151(19) 1.05219(18) 0.0608(7) Uani 1 1 d . . . . .
H20 H 0.332228 0.931328 1.079944 0.073 Uiso 1 1 calc R . . . .
C21 C 0.3496(3) 0.85139(17) 0.96220(17) 0.0501(5) Uani 1 1 d . . . . .
H21 H 0.400788 0.897681 0.928460 0.060 Uiso 1 1 calc R . . . .
C22 C 0.3149(2) 0.76032(14) 0.92034(13) 0.0375(4) Uani 1 1 d . . . . .
C23 C 0.3338(2) 0.55211(15) 0.64474(14) 0.0398(4) Uani 1 1 d . . . . .
H23 H 0.273080 0.502970 0.664562 0.048 Uiso 1 1 calc R . . . .

loop_
_atom_site_aniso_label
_atom_site_aniso_U_11
_atom_site_aniso_U_22
_atom_site_aniso_U_33
_atom_site_aniso_U_23
_atom_site_aniso_U_13
_atom_site_aniso_U_12
O1 0.0674(10) 0.0456(8) 0.0358(7) -0.0030(6) 0.0148(7) -0.0100(7)
N1 0.0588(11) 0.0389(8) 0.0364(8) 0.0013(7) 0.0069(8) -0.0106(8)
N2 0.0441(9) 0.0362(8) 0.0348(8) -0.0010(6) 0.0041(7) -0.0046(7)
N3 0.0471(9) 0.0354(7) 0.0333(7) -0.0037(6) 0.0022(7) -0.0053(7)
C1 0.088(2) 0.097(2) 0.0639(18) -0.0248(17) 0.0144(17) -0.018(2)
C2 0.0569(17) 0.144(3) 0.0696(19) -0.018(2) -0.0097(15) -0.005(2)
C3 0.0543(15) 0.093(2) 0.0718(18) -0.0076(17) 0.0076(14) 0.0126(15)
C4 0.0670(15) 0.0557(13) 0.0381(10) 0.0031(9) 0.0156(10) -0.0052(12)
C5 0.092(2) 0.0586(15) 0.0459(12) -0.0039(11) 0.0267(13) -0.0175(14)
C6 0.0495(11) 0.0381(9) 0.0364(9) 0.0010(8) 0.0060(8) -0.0014(9)
C7 0.0406(10) 0.0326(8) 0.0337(8) 0.0004(7) 0.0005(7) -0.0005(7)
C8 0.0404(10) 0.0340(8) 0.0324(8) 0.0005(7) 0.0000(7) -0.0011(7)
C9 0.0407(9) 0.0342(8) 0.0323(8) 0.0016(7) -0.0001(7) -0.0022(8)
C10 0.0412(9) 0.0333(8) 0.0321(8) 0.0023(6) -0.0010(7) -0.0016(7)
C11 0.0627(13) 0.0356(9) 0.0354(9) -0.0013(7) 0.0049(9) -0.0102(9)
C12 0.0424(10) 0.0379(9) 0.0354(9) -0.0004(7) 0.0017(8) -0.0022(8)
C13 0.0601(14) 0.0505(12) 0.0384(10) -0.0017(9) 0.0099(10) -0.0063(10)
C14 0.0722(16) 0.0620(14) 0.0437(11) -0.0149(11) 0.0145(12) -0.0076(13)
C15 0.086(2) 0.0677(16) 0.0434(12) 0.0076(12) 0.0063(13) 0.0115(15)
C16 0.106(3) 0.0666(17) 0.0631(17) -0.0047(14) 0.0216(18) 0.0132(18)
C17 0.0562(13) 0.0414(10) 0.0422(10) -0.0051(8) 0.0043(10) -0.0118(9)
C18 0.0711(16) 0.0460(12) 0.0538(13) -0.0048(10) 0.0122(12) -0.0219(12)
C19 0.0662(15) 0.0490(12) 0.0468(11) 0.0001(9) 0.0156(11) -0.0168(11)
C20 0.0743(17) 0.0528(13) 0.0554(14) -0.0200(11) 0.0124(13) -0.0137(12)
C21 0.0574(13) 0.0446(11) 0.0483(11) -0.0086(9) 0.0093(10) -0.0120(10)
C22 0.0396(10) 0.0374(9) 0.0355(9) -0.0012(7) 0.0014(8) -0.0005(8)
C23 0.0466(11) 0.0380(9) 0.0348(9) 0.0003(7) 0.0021(8) -0.0078(8)

loop_
_atom_type_symbol
_atom_type_description
_atom_type_scat_dispersion_real
_atom_type_scat_dispersion_imag
_atom_type_scat_source
C C 0.0033 0.0016 'International Tables Vol C Tables 4.2.6.8 and 6.1.1.4'
H H 0.0000 0.0000 'International Tables Vol C Tables 4.2.6.8 and 6.1.1.4'
N N 0.0061 0.0033 'International Tables Vol C Tables 4.2.6.8 and 6.1.1.4'
O O 0.0106 0.0060 'International Tables Vol C Tables 4.2.6.8 and 6.1.1.4'

loop_
_geom_angle_atom_site_label_1
_geom_angle_atom_site_label_2
_geom_angle_atom_site_label_3
_geom_angle
_geom_angle_site_symmetry_1
_geom_angle_site_symmetry_3
_geom_angle_publ_flag
C6 O1 C5 116.31(17) . . ?
C11 N1 C12 116.53(18) . . ?
C10 N2 C22 117.17(17) . . ?
C7 N3 H3 125.8 . . ?
C23 N3 H3 125.8 . . ?
C23 N3 C7 108.44(16) . . ?
C2 C1 H1 120.1 . . ?
C2 C1 C16 119.9(3) . . ?
C16 C1 H1 120.1 . . ?
C1 C2 H2 119.5 . . ?
C1 C2 C3 120.9(3) . . ?
C3 C2 H2 119.5 . . ?
C2 C3 H3A 119.9 . . ?
C4 C3 C2 120.2(3) . . ?
C4 C3 H3A 119.9 . . ?
C3 C4 C5 121.1(3) . . ?
C3 C4 C15 118.5(3) . . ?
C15 C4 C5 120.4(3) . . ?
O1 C5 C4 108.6(2) . . ?
O1 C5 H5A 110.0 . . ?
O1 C5 H5B 110.0 . . ?
C4 C5 H5A 110.0 . . ?
C4 C5 H5B 110.0 . . ?
H5A C5 H5B 108.4 . . ?
O1 C6 C7 116.29(17) . . ?
O1 C6 C19 126.34(19) . . ?
C19 C6 C7 117.37(19) . . ?
N3 C7 C6 128.59(17) . . ?
N3 C7 C8 108.86(16) . . ?
C6 C7 C8 122.55(18) . . ?
C7 C8 C9 105.71(16) . . ?
C17 C8 C7 119.21(18) . . ?
C17 C8 C9 135.07(18) . . ?
C8 C9 C10 126.98(17) . . ?
C23 C9 C8 106.76(17) . . ?
C23 C9 C10 126.20(18) . . ?
N2 C10 C9 118.54(17) . . ?
N2 C10 C11 120.23(17) . . ?
C11 C10 C9 121.23(17) . . ?
N1 C11 C10 123.84(19) . . ?
N1 C11 H11 118.1 . . ?
C10 C11 H11 118.1 . . ?
N1 C12 C13 120.06(19) . . ?
N1 C12 C22 120.30(17) . . ?
C22 C12 C13 119.64(19) . . ?
C12 C13 H13 120.1 . . ?
C14 C13 C12 119.8(2) . . ?
C14 C13 H13 120.1 . . ?
C13 C14 H14 119.7 . . ?
C13 C14 C20 120.5(2) . . ?
C20 C14 H14 119.7 . . ?
C4 C15 H15 119.6 . . ?
C4 C15 C16 120.7(3) . . ?
C16 C15 H15 119.6 . . ?
C1 C16 C15 119.7(3) . . ?
C1 C16 H16 120.1 . . ?
C15 C16 H16 120.1 . . ?
C8 C17 H17 121.0 . . ?
C18 C17 C8 118.1(2) . . ?
C18 C17 H17 121.0 . . ?
C17 C18 H18 118.8 . . ?
C17 C18 C19 122.5(2) . . ?
C19 C18 H18 118.8 . . ?
C6 C19 C18 120.3(2) . . ?
C6 C19 H19 119.9 . . ?
C18 C19 H19 119.9 . . ?
C14 C20 H20 119.6 . . ?
C21 C20 C14 120.8(2) . . ?
C21 C20 H20 119.6 . . ?
C20 C21 H21 120.1 . . ?
C20 C21 C22 119.8(2) . . ?
C22 C21 H21 120.1 . . ?
N2 C22 C12 121.90(18) . . ?
N2 C22 C21 118.76(19) . . ?
C12 C22 C21 119.34(18) . . ?
N3 C23 C9 110.23(18) . . ?
N3 C23 H23 124.9 . . ?
C9 C23 H23 124.9 . . ?

loop_
_geom_bond_atom_site_label_1
_geom_bond_atom_site_label_2
_geom_bond_distance
_geom_bond_site_symmetry_2
_geom_bond_publ_flag
O1 C5 1.438(3) . ?
O1 C6 1.367(2) . ?
N1 C11 1.304(3) . ?
N1 C12 1.374(3) . ?
N2 C10 1.321(2) . ?
N2 C22 1.368(2) . ?
N3 H3 0.8600 . ?
N3 C7 1.377(2) . ?
N3 C23 1.364(3) . ?
C1 H1 0.9300 . ?
C1 C2 1.355(5) . ?
C1 C16 1.362(5) . ?
C2 H2 0.9300 . ?
C2 C3 1.385(5) . ?
C3 H3A 0.9300 . ?
C3 C4 1.373(4) . ?
C4 C5 1.491(3) . ?
C4 C15 1.380(4) . ?
C5 H5A 0.9700 . ?
C5 H5B 0.9700 . ?
C6 C7 1.396(3) . ?
C6 C19 1.380(3) . ?
C7 C8 1.407(3) . ?
C8 C9 1.446(3) . ?
C8 C17 1.397(3) . ?
C9 C10 1.455(3) . ?
C9 C23 1.374(3) . ?
C10 C11 1.428(3) . ?
C11 H11 0.9300 . ?
C12 C13 1.410(3) . ?
C12 C22 1.404(3) . ?
C13 H13 0.9300 . ?
C13 C14 1.360(3) . ?
C14 H14 0.9300 . ?
C14 C20 1.403(4) . ?
C15 H15 0.9300 . ?
C15 C16 1.393(4) . ?
C16 H16 0.9300 . ?
C17 H17 0.9300 . ?
C17 C18 1.375(3) . ?
C18 H18 0.9300 . ?
C18 C19 1.406(3) . ?
C19 H19 0.9300 . ?
C20 H20 0.9300 . ?
C20 C21 1.362(3) . ?
C21 H21 0.9300 . ?
C21 C22 1.408(3) . ?
C23 H23 0.9300 . ?

loop_
_geom_torsion_atom_site_label_1
_geom_torsion_atom_site_label_2
_geom_torsion_atom_site_label_3
_geom_torsion_atom_site_label_4
_geom_torsion
_geom_torsion_site_symmetry_1
_geom_torsion_site_symmetry_2
_geom_torsion_site_symmetry_3
_geom_torsion_site_symmetry_4
_geom_torsion_publ_flag
O1 C6 C7 N3 1.6(3) . . . . ?
O1 C6 C7 C8 -178.02(18) . . . . ?
O1 C6 C19 C18 178.7(2) . . . . ?
N1 C12 C13 C14 179.8(2) . . . . ?
N1 C12 C22 N2 -1.8(3) . . . . ?
N1 C12 C22 C21 178.9(2) . . . . ?
N2 C10 C11 N1 -1.7(3) . . . . ?
N3 C7 C8 C9 0.1(2) . . . . ?
N3 C7 C8 C17 179.17(19) . . . . ?
C1 C2 C3 C4 0.8(5) . . . . ?
C2 C1 C16 C15 -0.2(5) . . . . ?
C2 C3 C4 C5 179.2(3) . . . . ?
C2 C3 C4 C15 1.3(4) . . . . ?
C3 C4 C5 O1 98.3(3) . . . . ?
C3 C4 C15 C16 -2.9(4) . . . . ?
C4 C15 C16 C1 2.3(5) . . . . ?
C5 O1 C6 C7 175.0(2) . . . . ?
C5 O1 C6 C19 -5.1(4) . . . . ?
C5 C4 C15 C16 179.2(3) . . . . ?
C6 O1 C5 C4 179.5(2) . . . . ?
C6 C7 C8 C9 179.82(19) . . . . ?
C6 C7 C8 C17 -1.1(3) . . . . ?
C7 N3 C23 C9 0.1(2) . . . . ?
C7 C6 C19 C18 -1.4(4) . . . . ?
C7 C8 C9 C10 -177.66(19) . . . . ?
C7 C8 C9 C23 -0.1(2) . . . . ?
C7 C8 C17 C18 -0.6(3) . . . . ?
C8 C9 C10 N2 5.7(3) . . . . ?
C8 C9 C10 C11 -174.9(2) . . . . ?
C8 C9 C23 N3 0.0(2) . . . . ?
C8 C17 C18 C19 1.3(4) . . . . ?
C9 C8 C17 C18 178.1(2) . . . . ?
C9 C10 C11 N1 178.9(2) . . . . ?
C10 N2 C22 C12 1.2(3) . . . . ?
C10 N2 C22 C21 -179.4(2) . . . . ?
C10 C9 C23 N3 177.63(19) . . . . ?
C11 N1 C12 C13 -179.9(2) . . . . ?
C11 N1 C12 C22 0.6(3) . . . . ?
C12 N1 C11 C10 1.1(3) . . . . ?
C12 C13 C14 C20 1.2(4) . . . . ?
C13 C12 C22 N2 178.7(2) . . . . ?
C13 C12 C22 C21 -0.7(3) . . . . ?
C13 C14 C20 C21 -0.4(5) . . . . ?
C14 C20 C21 C22 -0.9(4) . . . . ?
C15 C4 C5 O1 -83.9(3) . . . . ?
C16 C1 C2 C3 -1.4(5) . . . . ?
C17 C8 C9 C10 3.5(4) . . . . ?
C17 C8 C9 C23 -178.9(2) . . . . ?
C17 C18 C19 C6 -0.3(4) . . . . ?
C19 C6 C7 N3 -178.3(2) . . . . ?
C19 C6 C7 C8 2.1(3) . . . . ?
C20 C21 C22 N2 -177.9(2) . . . . ?
C20 C21 C22 C12 1.5(4) . . . . ?
C22 N2 C10 C9 179.87(18) . . . . ?
C22 N2 C10 C11 0.4(3) . . . . ?
C22 C12 C13 C14 -0.7(4) . . . . ?
C23 N3 C7 C6 -179.8(2) . . . . ?
C23 N3 C7 C8 -0.1(2) . . . . ?
C23 C9 C10 N2 -171.5(2) . . . . ?
C23 C9 C10 C11 8.0(3) . . . . ?
